data_7037919
loop_
_publ_author_name
'Zhang, Ming-Dao'
'Zheng, Bao-Hui'
'Chen, Liang'
'Chen, Min-Dong'
'Tao, Tao'
'Chen, Kai'
'Cao, Hui'

_publ_section_title
;
 Architectures and DFT calculations of polyrotaxane MOFs with nanoscale
 macrocycles.
;
_journal_issue 8
_journal_name_full 'Dalton transactions (Cambridge, England : 2003)'
_journal_page_first 3334
_journal_page_last 3339
_journal_paper_doi 10.1039/c5dt04462f
_journal_volume 45
_journal_year 2016
_chemical_formula_moiety 'C26 H16 N2 O4 S Zn'
_chemical_formula_sum 'C26 H16 N2 O4 S Zn'
_chemical_formula_weight 517.84
_chemical_name_systematic
; 
 ? 
;
_space_group_IT_number 2
_symmetry_cell_setting triclinic
_symmetry_space_group_name_Hall '-P 1'
_symmetry_space_group_name_H-M 'P -1'
_atom_sites_solution_hydrogens geom
_atom_sites_solution_primary direct
_atom_sites_solution_secondary difmap
_audit_creation_method SHELXL-97
_audit_update_record
;
2015-10-09 deposited with the CCDC.
2016-01-08 downloaded from the CCDC.
;
_cell_angle_alpha 68.662(2)
_cell_angle_beta 87.955(2)
_cell_angle_gamma 72.429(2)
_cell_formula_units_Z 2
_cell_length_a 8.2321(10)
_cell_length_b 10.6749(13)
_cell_length_c 14.4681(17)
_cell_measurement_temperature 293(2)
_cell_measurement_theta_max 25.00
_cell_measurement_theta_min 1.52
_cell_volume 1125.1(2)
_computing_cell_refinement 'Bruker SMART'
_computing_data_collection 'Bruker SMART'
_computing_data_reduction 'Bruker SAINT'
_computing_molecular_graphics 'Bruker SHELXTL'
_computing_publication_material 'Bruker SHELXTL'
_computing_structure_refinement 'SHELXL-97 (Sheldrick, 1997)'
_computing_structure_solution 'SHELXS-97 (Sheldrick, 1990)'
_diffrn_ambient_temperature 293(2)
_diffrn_measured_fraction_theta_full 0.988
_diffrn_measured_fraction_theta_max 0.988
_diffrn_measurement_device_type 'CCD area detector'
_diffrn_measurement_method 'phi and omega scans'
_diffrn_radiation_monochromator graphite
_diffrn_radiation_source 'fine-focus sealed tube'
_diffrn_radiation_type MoK\a
_diffrn_radiation_wavelength 0.71073
_diffrn_reflns_av_R_equivalents 0.1053
_diffrn_reflns_av_sigmaI/netI 0.0938
_diffrn_reflns_limit_h_max 9
_diffrn_reflns_limit_h_min -9
_diffrn_reflns_limit_k_max 12
_diffrn_reflns_limit_k_min -12
_diffrn_reflns_limit_l_max 13
_diffrn_reflns_limit_l_min -17
_diffrn_reflns_number 6336
_diffrn_reflns_theta_full 25.00
_diffrn_reflns_theta_max 25.00
_diffrn_reflns_theta_min 1.52
_exptl_absorpt_coefficient_mu 1.221
_exptl_absorpt_correction_T_max 0.764
_exptl_absorpt_correction_T_min 0.700
_exptl_absorpt_correction_type multi-scan
_exptl_crystal_colour colorless
_exptl_crystal_density_diffrn 1.529
_exptl_crystal_density_method 'not measured'
_exptl_crystal_description block
_exptl_crystal_F_000 528
_exptl_crystal_size_max 0.30
_exptl_crystal_size_mid 0.26
_exptl_crystal_size_min 0.22
_refine_diff_density_max 1.070
_refine_diff_density_min -0.954
_refine_diff_density_rms 0.106
_refine_ls_extinction_method none
_refine_ls_goodness_of_fit_ref 1.002
_refine_ls_hydrogen_treatment constr
_refine_ls_matrix_type full
_refine_ls_number_parameters 301
_refine_ls_number_reflns 3923
_refine_ls_number_restraints 0
_refine_ls_restrained_S_all 1.002
_refine_ls_R_factor_all 0.0764
_refine_ls_R_factor_gt 0.0670
_refine_ls_shift/su_max 0.001
_refine_ls_shift/su_mean 0.000
_refine_ls_structure_factor_coef Fsqd
_refine_ls_weighting_details 'calc w=1/[\s^2^(Fo^2^)+(0.1172P)^2^+0.0000P] where P=(Fo^2^+2Fc^2^)/3'
_refine_ls_weighting_scheme calc
_refine_ls_wR_factor_gt 0.1753
_refine_ls_wR_factor_ref 0.1819
_reflns_number_gt 3129
_reflns_number_total 3923
_reflns_threshold_expression >2sigma(I)
_cod_data_source_file c5dt04462f2.cif
_cod_data_source_block 1
_cod_depositor_comments
;
The following automatic conversions were performed:

'_symmetry_cell_setting' value 'Triclinic' changed to 'triclinic'
according to
/usr/data/users/saulius/crontab/automatic-downloads/rss-feeds/RSC/lib/dictionaries/cif_core.dic
dictionary named 'cif_core.dic' version 2.4.2 from 2011-04-26.

Automatic conversion script
Id: cif_fix_values 4268 2015-11-12 08:31:59Z antanas 

 Adding full bibliography for 7037918--7037919.cif.
;
_cod_original_sg_symbol_Hall -P1
_cod_original_sg_symbol_H-M P-1
_cod_database_code 7037919

loop_
_symmetry_equiv_pos_as_xyz
'x, y, z'
'-x, -y, -z'

loop_
_atom_site_label
_atom_site_type_symbol
_atom_site_fract_x
_atom_site_fract_y
_atom_site_fract_z
_atom_site_U_iso_or_equiv
_atom_site_adp_type
_atom_site_occupancy
_atom_site_symmetry_multiplicity
_atom_site_calc_flag
_atom_site_refinement_flags
C1 C 1.2354(6) 0.2508(5) 0.3511(3) 0.0469(12) Uani 1 1 d .
H1 H 1.3027 0.2379 0.3003 0.056 Uiso 1 1 calc R
C2 C 1.2363(6) 0.1340(5) 0.4328(4) 0.0475(12) Uani 1 1 d .
H2 H 1.3029 0.0449 0.4357 0.057 Uiso 1 1 calc R
C3 C 1.1390(6) 0.1467(5) 0.5115(4) 0.0450(11) Uani 1 1 d .
C4 C 1.0444(7) 0.2848(5) 0.5005(4) 0.0562(14) Uani 1 1 d .
H4 H 0.9774 0.3012 0.5506 0.067 Uiso 1 1 calc R
C5 C 1.0499(8) 0.3957(6) 0.4168(4) 0.0600(14) Uani 1 1 d .
H5 H 0.9854 0.4862 0.4120 0.072 Uiso 1 1 calc R
C6 C 1.1319(6) 0.0256(5) 0.6006(4) 0.0463(11) Uani 1 1 d .
C7 C 1.2604(7) -0.1063(5) 0.6309(4) 0.0583(14) Uani 1 1 d .
H7 H 1.3538 -0.1177 0.5932 0.070 Uiso 1 1 calc R
C8 C 1.2528(7) -0.2190(5) 0.7144(4) 0.0535(13) Uani 1 1 d .
H8 H 1.3416 -0.3040 0.7346 0.064 Uiso 1 1 calc R
C9 C 1.1085(6) -0.2028(5) 0.7679(4) 0.0454(11) Uani 1 1 d .
C10 C 0.9768(6) -0.0732(5) 0.7393(3) 0.0398(10) Uani 1 1 d .
C11 C 0.9892(6) 0.0397(5) 0.6566(4) 0.0438(11) Uani 1 1 d .
H11 H 0.9023 0.1257 0.6379 0.053 Uiso 1 1 calc R
C12 C 0.8364(6) -0.0808(4) 0.8026(3) 0.0397(10) Uani 1 1 d .
C13 C 0.8684(6) -0.2147(4) 0.8783(3) 0.0386(10) Uani 1 1 d .
C14 C 0.7478(6) -0.2452(5) 0.9451(3) 0.0443(11) Uani 1 1 d .
H14 H 0.7704 -0.3337 0.9959 0.053 Uiso 1 1 calc R
C15 C 0.5938(6) -0.1418(5) 0.9348(3) 0.0423(11) Uani 1 1 d .
H15 H 0.5124 -0.1615 0.9794 0.051 Uiso 1 1 calc R
C16 C 0.5565(6) -0.0070(4) 0.8586(3) 0.0389(10) Uani 1 1 d .
C17 C 0.6808(6) 0.0240(5) 0.7939(3) 0.0418(11) Uani 1 1 d .
H17 H 0.6602 0.1140 0.7453 0.050 Uiso 1 1 calc R
C18 C 0.3861(6) 0.1005(5) 0.8446(3) 0.0404(10) Uani 1 1 d .
C19 C 0.2406(7) 0.0612(5) 0.8689(4) 0.0507(12) Uani 1 1 d .
H19 H 0.2482 -0.0340 0.8967 0.061 Uiso 1 1 calc R
C20 C 0.0844(7) 0.1633(5) 0.8520(4) 0.0507(12) Uani 1 1 d .
H20 H -0.0117 0.1343 0.8704 0.061 Uiso 1 1 calc R
C21 C 0.2059(6) 0.3398(5) 0.7898(4) 0.0467(11) Uani 1 1 d .
H21 H 0.1951 0.4357 0.7636 0.056 Uiso 1 1 calc R
C22 C 0.3666(6) 0.2444(5) 0.8051(3) 0.0442(11) Uani 1 1 d .
H22 H 0.4617 0.2757 0.7893 0.053 Uiso 1 1 calc R
C23 C 1.3883(7) 0.5480(5) 0.3724(4) 0.0488(12) Uani 1 1 d .
C24 C 1.4393(7) 0.5530(5) 0.4681(4) 0.0520(12) Uani 1 1 d .
H24 H 1.3849 0.6321 0.4835 0.062 Uiso 1 1 calc R
C25 C 1.3428(6) 0.5886(5) 0.0766(3) 0.0415(11) Uani 1 1 d .
C26 C 1.4533(6) 0.5630(5) -0.0018(3) 0.0399(10) Uani 1 1 d .
H26 H 1.4570 0.6410 -0.0572 0.048 Uiso 1 1 calc R
N1 N 1.1429(5) 0.3822(4) 0.3408(3) 0.0465(10) Uani 1 1 d .
N2 N 0.0626(5) 0.3022(4) 0.8105(3) 0.0408(9) Uani 1 1 d .
O1 O 1.4750(5) 0.4609(4) 0.3394(3) 0.064 Uani 1 1 d .
O2 O 1.2450(5) 0.6377(4) 0.3291(2) 0.0528(9) Uani 1 1 d .
O3 O 1.2982(5) 0.7053(4) 0.0835(3) 0.0619(10) Uani 1 1 d .
O4 O 1.3024(4) 0.4833(4) 0.1374(2) 0.0499(8) Uani 1 1 d .
S1 S 1.06526(17) -0.33208(12) 0.87268(9) 0.0504(4) Uani 1 1 d .
Zn1 Zn 1.18131(6) 0.56132(5) 0.23272(3) 0.0394(2) Uani 1 1 d .

loop_
_atom_site_aniso_label
_atom_site_aniso_U_11
_atom_site_aniso_U_22
_atom_site_aniso_U_33
_atom_site_aniso_U_23
_atom_site_aniso_U_13
_atom_site_aniso_U_12
C1 0.049(3) 0.055(3) 0.037(2) -0.018(2) 0.019(2) -0.017(2)
C2 0.046(3) 0.043(3) 0.051(3) -0.018(2) 0.015(2) -0.010(2)
C3 0.041(3) 0.047(3) 0.044(3) -0.014(2) 0.015(2) -0.014(2)
C4 0.063(3) 0.050(3) 0.046(3) -0.012(2) 0.031(3) -0.013(3)
C5 0.072(4) 0.048(3) 0.051(3) -0.014(2) 0.024(3) -0.013(3)
C6 0.040(3) 0.046(3) 0.046(3) -0.012(2) 0.013(2) -0.011(2)
C7 0.053(3) 0.048(3) 0.055(3) -0.011(3) 0.021(3) -0.004(2)
C8 0.040(3) 0.045(3) 0.059(3) -0.010(2) 0.013(2) -0.002(2)
C9 0.042(3) 0.040(3) 0.044(3) -0.009(2) 0.005(2) -0.009(2)
C10 0.036(2) 0.038(2) 0.040(2) -0.010(2) 0.0069(19) -0.0096(19)
C11 0.036(3) 0.040(3) 0.044(3) -0.008(2) 0.009(2) -0.007(2)
C12 0.039(3) 0.038(2) 0.037(2) -0.0090(19) 0.0068(19) -0.011(2)
C13 0.036(2) 0.035(2) 0.037(2) -0.0064(19) 0.0022(19) -0.0089(19)
C14 0.050(3) 0.040(3) 0.035(2) -0.003(2) 0.006(2) -0.016(2)
C15 0.043(3) 0.043(3) 0.040(2) -0.010(2) 0.013(2) -0.020(2)
C16 0.037(2) 0.037(2) 0.042(2) -0.013(2) 0.0079(19) -0.0130(19)
C17 0.039(3) 0.033(2) 0.044(3) -0.005(2) 0.011(2) -0.010(2)
C18 0.038(3) 0.045(3) 0.036(2) -0.013(2) 0.0107(19) -0.015(2)
C19 0.047(3) 0.041(3) 0.062(3) -0.013(2) 0.016(2) -0.019(2)
C20 0.041(3) 0.049(3) 0.060(3) -0.017(2) 0.013(2) -0.016(2)
C21 0.047(3) 0.042(3) 0.044(3) -0.010(2) 0.009(2) -0.012(2)
C22 0.039(3) 0.040(3) 0.047(3) -0.008(2) 0.013(2) -0.014(2)
C23 0.051(3) 0.053(3) 0.038(2) -0.016(2) 0.002(2) -0.010(2)
C24 0.049(3) 0.055(3) 0.049(3) -0.023(2) -0.001(2) -0.006(2)
C25 0.032(2) 0.058(3) 0.040(2) -0.020(2) 0.0111(19) -0.019(2)
C26 0.038(3) 0.052(3) 0.030(2) -0.012(2) 0.0112(18) -0.019(2)
N1 0.045(2) 0.049(2) 0.038(2) -0.0119(18) 0.0166(18) -0.0117(19)
N2 0.034(2) 0.048(2) 0.038(2) -0.0118(17) 0.0122(16) -0.0141(17)
O1 0.062 0.075 0.076 -0.046 0.037 -0.031
O2 0.053(2) 0.052(2) 0.0436(18) -0.0134(16) -0.0017(16) -0.0079(17)
O3 0.060(2) 0.074(3) 0.072(2) -0.045(2) 0.036(2) -0.030(2)
O4 0.052(2) 0.061(2) 0.0400(17) -0.0188(16) 0.0250(16) -0.0237(17)
S1 0.0454(7) 0.0367(7) 0.0486(7) -0.0008(5) 0.0067(6) -0.0031(5)
Zn1 0.0374(4) 0.0470(4) 0.0298(3) -0.0125(2) 0.0127(2) -0.0107(2)

loop_
_atom_type_symbol
_atom_type_description
_atom_type_scat_dispersion_real
_atom_type_scat_dispersion_imag
_atom_type_scat_source
C C 0.0033 0.0016 'International Tables Vol C Tables 4.2.6.8 and 6.1.1.4'
N N 0.0061 0.0033 'International Tables Vol C Tables 4.2.6.8 and 6.1.1.4'
O O 0.0106 0.0060 'International Tables Vol C Tables 4.2.6.8 and 6.1.1.4'
S S 0.1246 0.1234 'International Tables Vol C Tables 4.2.6.8 and 6.1.1.4'
Zn Zn 0.2839 1.4301 'International Tables Vol C Tables 4.2.6.8 and 6.1.1.4'
H H 0.0000 0.0000 'International Tables Vol C Tables 4.2.6.8 and 6.1.1.4'

loop_
_geom_angle_atom_site_label_1
_geom_angle_atom_site_label_2
_geom_angle_atom_site_label_3
_geom_angle
_geom_angle_site_symmetry_1
_geom_angle_site_symmetry_3
N1 C1 C2 123.3(5) . .
N1 C1 H1 118.3 . .
C2 C1 H1 118.3 . .
C1 C2 C3 120.9(5) . .
C1 C2 H2 119.5 . .
C3 C2 H2 119.5 . .
C2 C3 C4 115.3(4) . .
C2 C3 C6 123.7(4) . .
C4 C3 C6 121.0(5) . .
C5 C4 C3 120.3(5) . .
C5 C4 H4 119.9 . .
C3 C4 H4 119.9 . .
N1 C5 C4 124.0(5) . .
N1 C5 H5 118.0 . .
C4 C5 H5 118.0 . .
C11 C6 C7 118.1(4) . .
C11 C6 C3 119.2(4) . .
C7 C6 C3 122.7(5) . .
C8 C7 C6 122.3(5) . .
C8 C7 H7 118.9 . .
C6 C7 H7 118.9 . .
C7 C8 C9 118.4(5) . .
C7 C8 H8 120.8 . .
C9 C8 H8 120.8 . .
C8 C9 C10 120.9(4) . .
C8 C9 S1 126.9(4) . .
C10 C9 S1 112.2(4) . .
C11 C10 C9 119.7(5) . .
C11 C10 C12 128.3(4) . .
C9 C10 C12 111.9(4) . .
C10 C11 C6 120.6(4) . .
C10 C11 H11 119.7 . .
C6 C11 H11 119.7 . .
C17 C12 C13 119.7(4) . .
C17 C12 C10 128.2(4) . .
C13 C12 C10 112.0(4) . .
C14 C13 C12 121.1(4) . .
C14 C13 S1 126.4(3) . .
C12 C13 S1 112.5(3) . .
C15 C14 C13 118.6(4) . .
C15 C14 H14 120.7 . .
C13 C14 H14 120.7 . .
C14 C15 C16 121.7(4) . .
C14 C15 H15 119.1 . .
C16 C15 H15 119.1 . .
C17 C16 C15 119.1(4) . .
C17 C16 C18 119.7(4) . .
C15 C16 C18 121.1(4) . .
C16 C17 C12 119.6(4) . .
C16 C17 H17 120.2 . .
C12 C17 H17 120.2 . .
C19 C18 C22 117.4(4) . .
C19 C18 C16 121.1(4) . .
C22 C18 C16 121.4(4) . .
C20 C19 C18 119.7(4) . .
C20 C19 H19 120.2 . .
C18 C19 H19 120.2 . .
N2 C20 C19 123.7(5) . .
N2 C20 H20 118.2 . .
C19 C20 H20 118.2 . .
N2 C21 C22 123.6(4) . .
N2 C21 H21 118.2 . .
C22 C21 H21 118.2 . .
C21 C22 C18 119.3(4) . .
C21 C22 H22 120.4 . .
C18 C22 H22 120.4 . .
O1 C23 O2 122.7(5) . .
O1 C23 C24 122.1(5) . .
O2 C23 C24 115.2(4) . .
C24 C24 C23 121.3(6) 2_866 .
C24 C24 H24 119.3 2_866 .
C23 C24 H24 119.3 . .
O3 C25 O4 122.6(5) . .
O3 C25 C26 120.5(4) . .
O4 C25 C26 116.9(4) . .
C26 C26 C25 124.3(5) 2_865 .
C26 C26 H26 117.9 2_865 .
C25 C26 H26 117.9 . .
C1 N1 C5 116.2(4) . .
C1 N1 Zn1 122.8(3) . .
C5 N1 Zn1 119.4(3) . .
C20 N2 C21 116.2(4) . .
C20 N2 Zn1 118.5(3) . 2_666
C21 N2 Zn1 124.8(3) . 2_666
C23 O2 Zn1 104.0(3) . .
C25 O4 Zn1 101.9(3) . .
C13 S1 C9 91.4(2) . .
O4 Zn1 O2 135.02(15) . .
O4 Zn1 N2 117.83(15) . 2_666
O2 Zn1 N2 97.82(15) . 2_666
O4 Zn1 N1 101.55(15) . .
O2 Zn1 N1 95.74(15) . .
N2 Zn1 N1 102.82(15) 2_666 .

loop_
_geom_bond_atom_site_label_1
_geom_bond_atom_site_label_2
_geom_bond_distance
_geom_bond_site_symmetry_2
C1 N1 1.334(6) .
C1 C2 1.369(6) .
C1 H1 0.9300 .
C2 C3 1.393(7) .
C2 H2 0.9300 .
C3 C4 1.396(7) .
C3 C6 1.471(7) .
C4 C5 1.362(7) .
C4 H4 0.9300 .
C5 N1 1.343(7) .
C5 H5 0.9300 .
C6 C11 1.405(7) .
C6 C7 1.407(7) .
C7 C8 1.376(7) .
C7 H7 0.9300 .
C8 C9 1.396(7) .
C8 H8 0.9300 .
C9 C10 1.404(6) .
C9 S1 1.751(5) .
C10 C11 1.382(6) .
C10 C12 1.452(6) .
C11 H11 0.9300 .
C12 C17 1.398(6) .
C12 C13 1.402(6) .
C13 C14 1.388(6) .
C13 S1 1.744(5) .
C14 C15 1.377(7) .
C14 H14 0.9300 .
C15 C16 1.409(6) .
C15 H15 0.9300 .
C16 C17 1.393(6) .
C16 C18 1.485(6) .
C17 H17 0.9300 .
C18 C19 1.379(7) .
C18 C22 1.390(6) .
C19 C20 1.372(7) .
C19 H19 0.9300 .
C20 N2 1.338(6) .
C20 H20 0.9300 .
C21 N2 1.347(6) .
C21 C22 1.371(7) .
C21 H21 0.9300 .
C22 H22 0.9300 .
C23 O1 1.225(6) .
C23 O2 1.278(6) .
C23 C24 1.484(7) .
C24 C24 1.325(10) 2_866
C24 H24 0.9300 .
C25 O3 1.228(6) .
C25 O4 1.279(6) .
C25 C26 1.480(6) .
C26 C26 1.315(9) 2_865
C26 H26 0.9300 .
N1 Zn1 2.087(4) .
N2 Zn1 2.051(4) 2_666
O2 Zn1 2.006(3) .
O4 Zn1 1.956(3) .
Zn1 N2 2.051(4) 2_666

loop_
_geom_torsion_atom_site_label_1
_geom_torsion_atom_site_label_2
_geom_torsion_atom_site_label_3
_geom_torsion_atom_site_label_4
_geom_torsion
_geom_torsion_site_symmetry_4
N1 C1 C2 C3 -0.4(8) .
C1 C2 C3 C4 -0.4(8) .
C1 C2 C3 C6 179.0(5) .
C2 C3 C4 C5 0.6(8) .
C6 C3 C4 C5 -178.8(5) .
C3 C4 C5 N1 0.0(10) .
C2 C3 C6 C11 -156.4(5) .
C4 C3 C6 C11 23.0(8) .
C2 C3 C6 C7 21.7(8) .
C4 C3 C6 C7 -159.0(5) .
C11 C6 C7 C8 -1.9(8) .
C3 C6 C7 C8 180.0(5) .
C6 C7 C8 C9 2.8(9) .
C7 C8 C9 C10 -2.1(8) .
C7 C8 C9 S1 177.1(4) .
C8 C9 C10 C11 0.5(8) .
S1 C9 C10 C11 -178.8(4) .
C8 C9 C10 C12 177.8(5) .
S1 C9 C10 C12 -1.4(5) .
C9 C10 C11 C6 0.4(7) .
C12 C10 C11 C6 -176.5(5) .
C7 C6 C11 C10 0.3(8) .
C3 C6 C11 C10 178.4(4) .
C11 C10 C12 C17 0.6(9) .
C9 C10 C12 C17 -176.4(5) .
C11 C10 C12 C13 178.5(5) .
C9 C10 C12 C13 1.4(6) .
C17 C12 C13 C14 -0.1(7) .
C10 C12 C13 C14 -178.1(4) .
C17 C12 C13 S1 177.3(4) .
C10 C12 C13 S1 -0.8(5) .
C12 C13 C14 C15 1.1(7) .
S1 C13 C14 C15 -175.9(4) .
C13 C14 C15 C16 0.0(7) .
C14 C15 C16 C17 -2.2(7) .
C14 C15 C16 C18 176.3(4) .
C15 C16 C17 C12 3.2(7) .
C18 C16 C17 C12 -175.3(4) .
C13 C12 C17 C16 -2.1(7) .
C10 C12 C17 C16 175.6(4) .
C17 C16 C18 C19 148.1(5) .
C15 C16 C18 C19 -30.3(7) .
C17 C16 C18 C22 -30.9(7) .
C15 C16 C18 C22 150.7(5) .
C22 C18 C19 C20 1.2(8) .
C16 C18 C19 C20 -177.8(5) .
C18 C19 C20 N2 1.4(8) .
N2 C21 C22 C18 -0.3(8) .
C19 C18 C22 C21 -1.7(7) .
C16 C18 C22 C21 177.3(4) .
O1 C23 C24 C24 -14.1(10) 2_866
O2 C23 C24 C24 163.6(7) 2_866
O3 C25 C26 C26 159.3(6) 2_865
O4 C25 C26 C26 -18.4(8) 2_865
C2 C1 N1 C5 1.0(8) .
C2 C1 N1 Zn1 166.3(4) .
C4 C5 N1 C1 -0.9(9) .
C4 C5 N1 Zn1 -166.7(5) .
C19 C20 N2 C21 -3.3(7) .
C19 C20 N2 Zn1 169.0(4) 2_666
C22 C21 N2 C20 2.7(7) .
C22 C21 N2 Zn1 -169.0(4) 2_666
O1 C23 O2 Zn1 15.9(6) .
C24 C23 O2 Zn1 -161.8(4) .
O3 C25 O4 Zn1 -3.6(5) .
C26 C25 O4 Zn1 174.0(3) .
C14 C13 S1 C9 177.1(4) .
C12 C13 S1 C9 -0.1(4) .
C8 C9 S1 C13 -178.4(5) .
C10 C9 S1 C13 0.9(4) .
C25 O4 Zn1 O2 -62.8(4) .
C25 O4 Zn1 N2 75.4(3) 2_666
C25 O4 Zn1 N1 -173.2(3) .
C23 O2 Zn1 O4 -45.3(4) .
C23 O2 Zn1 N2 171.2(3) 2_666
C23 O2 Zn1 N1 67.4(3) .
C1 N1 Zn1 O4 20.2(4) .
C5 N1 Zn1 O4 -174.9(4) .
C1 N1 Zn1 O2 -118.0(4) .
C5 N1 Zn1 O2 46.8(4) .
C1 N1 Zn1 N2 142.6(4) 2_666
C5 N1 Zn1 N2 -52.6(4) 2_666
